data_9005756
loop_
_publ_author_name
'Alberti, A.'
'Rinaldi, R.'
'Vezzalini, G.'

_publ_section_title
;
 Dynamics of dehydration in stilbite-type structures; stellerite phase B
 Sample: Stellerite phase B
;
_journal_name_full 'Physics and Chemistry of Minerals'
_journal_page_first 365
_journal_page_last 375
_journal_paper_doi 10.1007/BF00307578
_journal_volume 2
_journal_year 1978
_chemical_formula_sum 'Al3.978 Ca1.389 H2.8 K0.014 Mg0.008 Na0.189 O36.64 Si14.022'
_chemical_name_mineral Stellerite
_space_group_IT_number 63
_symmetry_space_group_name_Hall '-A 2a 2a'
_symmetry_space_group_name_H-M 'A m m a'
_cell_angle_alpha 90
_cell_angle_beta 90
_cell_angle_gamma 90
_cell_formula_units_Z 4
_cell_length_a 13.62
_cell_length_b 17.16
_cell_length_c 16.68
_cell_volume 3898.436
_database_code_amcsd 0007338
_exptl_crystal_density_diffrn 1.961
_cod_original_formula_sum 'Si14.022 Al3.978 O36.64 Ca1.389 Na.189 K.014 Mg.008 H2.8'
_cod_database_code 9005756

loop_
_space_group_symop_operation_xyz
x,y,z
x,1/2+y,1/2+z
1/2+x,y,-z
1/2+x,1/2+y,1/2-z
1/2-x,-y,z
1/2-x,1/2-y,1/2+z
x,-y,z
x,1/2-y,1/2+z
-x,y,-z
-x,1/2+y,1/2-z
1/2-x,y,z
1/2-x,1/2+y,1/2+z
1/2+x,-y,-z
1/2+x,1/2-y,1/2-z
-x,-y,-z
-x,1/2-y,1/2-z

loop_
_atom_site_aniso_label
_atom_site_aniso_U_11
_atom_site_aniso_U_22
_atom_site_aniso_U_33
_atom_site_aniso_U_12
_atom_site_aniso_U_13
_atom_site_aniso_U_23
SiT1 0.01410 0.07459 0.04933 -0.01066 0.00115 -0.00580
AlT1 0.01410 0.07459 0.04933 -0.01066 0.00115 -0.00580
SiT1P 0.01034 0.02984 0.03383 0.00118 -0.00230 -0.00145
AlT1P 0.01034 0.02984 0.03383 0.00118 -0.00230 -0.00145
SiT3 0.01880 0.03431 0.05497 -0.00710 -0.00230 0.00290
AlT3 0.01880 0.03431 0.05497 -0.00710 -0.00230 0.00290
SiT4 0.01034 0.03133 0.03383 -0.00237 0.00115 -0.01160
AlT4 0.01034 0.03133 0.03383 -0.00237 0.00115 -0.01160
SiT5 0.01692 0.03431 0.04369 0.00000 0.00460 0.00000
AlT5 0.01692 0.03431 0.04369 0.00000 0.00460 0.00000
SiT1PD 0.00658 0.00000 0.00000 0.00000 0.00000 0.00000
AlT1PD 0.00658 0.00000 0.00000 0.00000 0.00000 0.00000
SiT4D 0.00188 0.00000 0.00000 0.00000 0.00000 0.00000
AlT4D 0.00188 0.00000 0.00000 0.00000 0.00000 0.00000
O1 0.05451 0.06713 0.04933 0.00000 -0.03798 -0.00870
O1P 0.07706 0.10890 0.04369 -0.03315 0.01381 0.01740
O3 0.05075 0.05520 0.05779 0.01066 0.00575 0.00725
O3P 0.05921 0.05520 0.03947 0.02842 0.00575 -0.02175
O4 0.05451 0.05520 0.04088 -0.01302 0.00345 -0.02465
O4P 0.06015 0.06564 0.11558 0.03315 -0.02187 0.05220
O7 0.07142 0.09697 0.06061 0.00000 0.00000 -0.04930
O7P 0.00846 0.12680 0.10007 0.00000 0.00000 0.02030
O8 0.02443 0.06862 0.12122 -0.00710 -0.01036 0.01305
O9 0.08270 0.02387 0.11276 0.00000 0.00000 0.00000
O10 0.00094 0.09249 0.13249 0.00000 0.00000 -0.05365
O-H1 0.00470 0.00000 0.00000 0.00000 0.00000 0.00000
O-H2 0.00470 0.00000 0.00000 0.00000 0.00000 0.00000
CaC1 0.00658 0.00000 0.00000 0.00000 0.00000 0.00000
NaC1 0.00658 0.00000 0.00000 0.00000 0.00000 0.00000
KC1 0.00658 0.00000 0.00000 0.00000 0.00000 0.00000
MgC1 0.00658 0.00000 0.00000 0.00000 0.00000 0.00000
CaC2 0.00752 0.00000 0.00000 0.00000 0.00000 0.00000
NaC2 0.00752 0.00000 0.00000 0.00000 0.00000 0.00000
KC2 0.00752 0.00000 0.00000 0.00000 0.00000 0.00000
MgC2 0.00752 0.00000 0.00000 0.00000 0.00000 0.00000
CaC3 0.01034 0.00000 0.00000 0.00000 0.00000 0.00000
NaC3 0.01034 0.00000 0.00000 0.00000 0.00000 0.00000
KC3 0.01034 0.00000 0.00000 0.00000 0.00000 0.00000
MgC3 0.01034 0.00000 0.00000 0.00000 0.00000 0.00000
CaC4 0.00470 0.00000 0.00000 0.00000 0.00000 0.00000
NaC4 0.00470 0.00000 0.00000 0.00000 0.00000 0.00000
KC4 0.00470 0.00000 0.00000 0.00000 0.00000 0.00000
MgC4 0.00470 0.00000 0.00000 0.00000 0.00000 0.00000
Wat1 0.00282 0.00000 0.00000 0.00000 0.00000 0.00000

loop_
_atom_site_label
_atom_site_fract_x
_atom_site_fract_y
_atom_site_fract_z
_atom_site_occupancy
_atom_site_type_symbol
_atom_site_attached_hydrogens
SiT1 0.13440 0.35410 0.13730 0.77900 Si 0
AlT1 0.13440 0.35410 0.13730 0.22100 Al 0
SiT1P 0.13900 0.26900 0.38330 0.70110 Si 0
AlT1P 0.13900 0.26900 0.38330 0.19890 Al 0
SiT3 0.05130 0.41090 0.30450 0.77900 Si 0
AlT3 0.05130 0.41090 0.30450 0.22100 Al 0
SiT4 0.13940 0.18610 0.21880 0.70110 Si 0
AlT4 0.13940 0.18610 0.21880 0.19890 Al 0
SiT5 0.00000 0.32220 0.00000 0.77900 Si 0
AlT5 0.00000 0.32220 0.00000 0.22100 Al 0
SiT1PD 0.14100 0.30200 0.43400 0.07790 Si 0
AlT1PD 0.14100 0.30200 0.43400 0.02210 Al 0
SiT4D 0.14900 0.16800 0.17400 0.07790 Si 0
AlT4D 0.14900 0.16800 0.17400 0.02210 Al 0
O1 0.06370 0.37690 0.06490 1.00000 O 0
O1P 0.07410 0.23430 0.45790 1.00000 O 0
O3 0.12840 0.25690 0.15250 1.00000 O 0
O3P 0.12260 0.21560 0.30630 0.90000 O 0
O4 0.10800 0.40060 0.21730 1.00000 O 0
O4P 0.10300 0.35670 0.36930 1.00000 O 0
O7 0.25000 0.38290 0.11190 1.00000 O 0
O7P 0.25000 0.26750 0.41490 1.00000 O 0
O8 0.06780 0.11940 0.19980 1.00000 O 0
O9 0.05190 0.50000 0.33110 1.00000 O 0
O10 0.25000 0.15520 0.20630 1.00000 O 0
O-H1 0.15000 0.13000 0.01000 0.10000 O 1
O-H2 0.16000 0.13000 0.08000 0.10000 O 1
CaC1 0.25000 0.25200 0.05000 0.26908 Ca 0
NaC1 0.25000 0.25200 0.05000 0.03658 Na 0
KC1 0.25000 0.25200 0.05000 0.00279 K 0
MgC1 0.25000 0.25200 0.05000 0.00155 Mg 0
CaC2 0.21600 0.00000 0.18800 0.08680 Ca 0
NaC2 0.21600 0.00000 0.18800 0.01180 Na 0
KC2 0.21600 0.00000 0.18800 0.00090 K 0
MgC2 0.21600 0.00000 0.18800 0.00050 Mg 0
CaC3 0.00000 0.00000 0.50000 0.13020 Ca 0
NaC3 0.00000 0.00000 0.50000 0.01770 Na 0
KC3 0.00000 0.00000 0.50000 0.00135 K 0
MgC3 0.00000 0.00000 0.50000 0.00075 Mg 0
CaC4 0.25000 0.50000 0.21100 0.54684 Ca 0
NaC4 0.25000 0.50000 0.21100 0.07434 Na 0
KC4 0.25000 0.50000 0.21100 0.00567 K 0
MgC4 0.25000 0.50000 0.21100 0.00315 Mg 0
Wat1 0.25000 0.00000 0.35500 0.24000 O 2

loop_
_cod_changelog_entry_id
_cod_changelog_entry_author
_cod_changelog_entry_date
_cod_changelog_entry_text
1
;cod-tools version 3.8.0
Id: cif_guess_AMCSD_atom_types 9581 2023-05-17 12:35:41Z saulius
;
2023-05-23T09:13:40+03:00
;Derived atom types and hydrogen counts
from atom names that follow the AMCSD naming convention
(Wat == water, O-H == hydroxyl).
;
2
;cod-tools version 3.10.1
Id: cif_fix_AMCSD_aniso_labels 10200 2024-08-01 14:09:44Z saulius
;
2024-08-02T12:21:02+03:00
;Changed the following '_atom_site_aniso_label' values:
'OH1' -> 'O-H1'
'OH2' -> 'O-H2'
;

loop_
_cod_related_entry_id
_cod_related_entry_database
_cod_related_entry_code
1 AMCSD 0007338
